data_7103223
loop_
_publ_author_name
'Yurkerwich, Kevin'
'Buccella, Daniela'
'Melnick, Jonathan G'
'Parkin, Gerard'

_publ_section_title
;
 Monovalent indium in a sulfur-rich coordination environment:
 synthesis, structure and reactivity of
 tris(2-mercapto-1-tert-butylimidazolyl)hydroborato indium, [TmBut]In.
;
_journal_issue 28
_journal_name_full 'Chemical communications (Cambridge, England)'
_journal_page_first 3305
_journal_page_last 3307
_journal_paper_doi 10.1039/b803037e
_journal_year 2008
_chemical_formula_sum 'C24 H37 B N6 S3 Tl'
_chemical_formula_weight 720.96
_chemical_name_systematic
;

?

;
_space_group_IT_number 2
_symmetry_cell_setting triclinic
_symmetry_space_group_name_Hall '-P 1'
_symmetry_space_group_name_H-M 'P -1'
_atom_sites_solution_hydrogens geom
_atom_sites_solution_primary direct
_atom_sites_solution_secondary difmap
_audit_creation_method SHELXL-97
_cell_angle_alpha 69.9950(10)
_cell_angle_beta 67.7660(10)
_cell_angle_gamma 71.1020(10)
_cell_formula_units_Z 4
_cell_length_a 14.6625(11)
_cell_length_b 15.6152(12)
_cell_length_c 15.6517(11)
_cell_measurement_temperature 243(2)
_cell_volume 3038.1(4)
_computing_cell_refinement 'Bruker SMART'
_computing_data_collection 'Bruker SMART'
_computing_data_reduction 'Bruker SHELXTL'
_computing_molecular_graphics 'Bruker SHELXTL'
_computing_publication_material 'Bruker SHELXTL'
_computing_structure_refinement 'SHELXL-97 (Sheldrick, 1997)'
_computing_structure_solution 'SHELXS-97 (Sheldrick, 1990)'
_diffrn_ambient_temperature 243(2)
_diffrn_measured_fraction_theta_full 0.961
_diffrn_measured_fraction_theta_max 0.961
_diffrn_measurement_device_type 'CCD area detector'
_diffrn_measurement_method 'phi and omega scans'
_diffrn_radiation_monochromator graphite
_diffrn_radiation_source 'fine-focus sealed tube'
_diffrn_radiation_type MoK\a
_diffrn_radiation_wavelength 0.71073
_diffrn_reflns_av_R_equivalents 0.0192
_diffrn_reflns_av_sigmaI/netI 0.0434
_diffrn_reflns_limit_h_max 18
_diffrn_reflns_limit_h_min -18
_diffrn_reflns_limit_k_max 20
_diffrn_reflns_limit_k_min -19
_diffrn_reflns_limit_l_max 20
_diffrn_reflns_limit_l_min -8
_diffrn_reflns_number 20094
_diffrn_reflns_theta_full 27.10
_diffrn_reflns_theta_max 27.10
_diffrn_reflns_theta_min 1.42
_exptl_absorpt_coefficient_mu 5.545
_exptl_absorpt_correction_T_max 0.2870
_exptl_absorpt_correction_T_min 0.2870
_exptl_absorpt_correction_type empirical
_exptl_absorpt_process_details sadabs
_exptl_crystal_colour colorless
_exptl_crystal_density_diffrn 1.576
_exptl_crystal_density_method 'not measured'
_exptl_crystal_description block
_exptl_crystal_F_000 1428
_exptl_crystal_size_max 0.30
_exptl_crystal_size_mid 0.30
_exptl_crystal_size_min 0.30
_refine_diff_density_max 1.051
_refine_diff_density_min -1.140
_refine_diff_density_rms 0.089
_refine_ls_extinction_coef 0.00027(5)
_refine_ls_extinction_expression Fc^*^=kFc[1+0.001xFc^2^\l^3^/sin(2\q)]^-1/4^
_refine_ls_extinction_method SHELXL
_refine_ls_goodness_of_fit_ref 1.065
_refine_ls_hydrogen_treatment mixed
_refine_ls_matrix_type full
_refine_ls_number_parameters 640
_refine_ls_number_reflns 12871
_refine_ls_number_restraints 0
_refine_ls_restrained_S_all 1.065
_refine_ls_R_factor_all 0.0551
_refine_ls_R_factor_gt 0.0328
_refine_ls_shift/su_max 0.012
_refine_ls_shift/su_mean 0.001
_refine_ls_structure_factor_coef Fsqd
_refine_ls_weighting_details 'calc w=1/[\s^2^(Fo^2^)+(0.0300P)^2^+0.0000P] where P=(Fo^2^+2Fc^2^)/3'
_refine_ls_weighting_scheme calc
_refine_ls_wR_factor_gt 0.0690
_refine_ls_wR_factor_ref 0.0741
_reflns_number_gt 9304
_reflns_number_total 12871
_reflns_threshold_expression >2sigma(I)
_cod_data_source_file b803037e.txt
_cod_data_source_block kya
_cod_depositor_comments
;
The following automatic conversions were performed:
'_symmetry_cell_setting' value 'Triclinic' changed to 'triclinic'
according to '/home/saulius/struct/CIF-dictionaries/cif_core.dic'
dictionary named 'cif_core.dic' version 2.4.1 from 2010-06-29.

Automatic conversion script
Id: cif_fix_enum 1527 2010-12-29 10:47:43Z saulius 
;
_cod_original_sg_symbol_H-M P-1
_cod_database_code 7103223

loop_
_symmetry_equiv_pos_as_xyz
'x, y, z'
'-x, -y, -z'

loop_
_atom_site_label
_atom_site_type_symbol
_atom_site_fract_x
_atom_site_fract_y
_atom_site_fract_z
_atom_site_U_iso_or_equiv
_atom_site_adp_type
_atom_site_occupancy
_atom_site_symmetry_multiplicity
_atom_site_calc_flag
_atom_site_refinement_flags
_atom_site_disorder_assembly
_atom_site_disorder_group
Tl1 Tl 0.624036(14) 0.522489(14) 0.391874(12) 0.04754(7) Uani 1 1 d . . .
Tl2 Tl 1.032423(15) -0.098125(13) 0.115997(13) 0.04856(7) Uani 1 1 d . . .
S1 S 0.54204(10) 0.34940(9) 0.48157(8) 0.0469(3) Uani 1 1 d . . .
S2 S 0.52279(11) 0.63222(12) 0.22483(10) 0.0710(5) Uani 1 1 d . . .
S3 S 0.18996(9) 0.58792(8) 0.53518(8) 0.0453(3) Uani 1 1 d . . .
S4 S 0.97095(9) 0.00181(9) 0.27852(8) 0.0478(3) Uani 1 1 d . . .
S5 S 1.16950(10) 0.00489(8) -0.08361(9) 0.0492(3) Uani 1 1 d . . .
S6 S 0.91515(10) 0.28203(9) -0.03962(9) 0.0525(3) Uani 1 1 d . . .
N11 N 0.4607(2) 0.4146(2) 0.3340(2) 0.0331(8) Uani 1 1 d . . .
N12 N 0.5823(3) 0.2879(2) 0.3226(2) 0.0375(8) Uani 1 1 d . . .
N21 N 0.3510(2) 0.5701(2) 0.2843(2) 0.0347(8) Uani 1 1 d . . .
N22 N 0.3710(3) 0.6711(2) 0.1445(2) 0.0380(9) Uani 1 1 d . . .
N31 N 0.2833(3) 0.4521(2) 0.4386(2) 0.0351(8) Uani 1 1 d . . .
N32 N 0.1467(3) 0.4199(2) 0.5566(2) 0.0365(8) Uani 1 1 d . . .
N41 N 1.1285(3) 0.0736(2) 0.1447(2) 0.0365(8) Uani 1 1 d . . .
N42 N 1.1735(3) -0.0332(3) 0.2652(2) 0.0423(9) Uani 1 1 d . . .
N51 N 1.1493(3) 0.1585(2) -0.0262(2) 0.0336(8) Uani 1 1 d . . .
N52 N 1.2705(3) 0.1487(2) -0.1601(2) 0.0408(9) Uani 1 1 d . . .
N61 N 1.0057(3) 0.2270(2) 0.0986(2) 0.0331(8) Uani 1 1 d . . .
N62 N 0.9031(2) 0.3663(2) 0.0947(2) 0.0340(8) Uani 1 1 d . . .
B1 B 0.3767(4) 0.4957(4) 0.3729(3) 0.0345(11) Uani 1 1 d . . .
H1 H 0.404(2) 0.526(2) 0.416(2) 0.010(8) Uiso 1 1 d . . .
B2 B 1.0677(4) 0.1339(3) 0.0720(3) 0.0337(11) Uani 1 1 d . . .
H2 H 1.022(3) 0.090(2) 0.068(2) 0.020(9) Uiso 1 1 d . . .
C11 C 0.5285(3) 0.3509(3) 0.3770(3) 0.0340(10) Uani 1 1 d . . .
C12 C 0.4714(3) 0.3905(3) 0.2534(3) 0.0406(11) Uani 1 1 d . . .
H12A H 0.4332 0.4227 0.2107 0.049 Uiso 1 1 calc R . .
C13 C 0.5454(3) 0.3133(3) 0.2462(3) 0.0425(11) Uani 1 1 d . . .
H13A H 0.5681 0.2819 0.1977 0.051 Uiso 1 1 calc R . .
C14 C 0.6668(4) 0.2047(3) 0.3404(3) 0.0483(12) Uani 1 1 d . . .
C15 C 0.7081(4) 0.1608(4) 0.2557(4) 0.0665(16) Uani 1 1 d . . .
H15A H 0.7360 0.2054 0.1981 0.100 Uiso 1 1 calc R . .
H15B H 0.6538 0.1439 0.2484 0.100 Uiso 1 1 calc R . .
H15C H 0.7606 0.1053 0.2668 0.100 Uiso 1 1 calc R . .
C16 C 0.7508(4) 0.2357(4) 0.3479(4) 0.0611(15) Uani 1 1 d . . .
H16A H 0.7252 0.2632 0.4018 0.092 Uiso 1 1 calc R . .
H16B H 0.7750 0.2816 0.2898 0.092 Uiso 1 1 calc R . .
H16C H 0.8060 0.1821 0.3568 0.092 Uiso 1 1 calc R . .
C17 C 0.6245(5) 0.1343(4) 0.4307(4) 0.0743(18) Uani 1 1 d . . .
H17A H 0.5979 0.1622 0.4844 0.112 Uiso 1 1 calc R . .
H17B H 0.6778 0.0795 0.4416 0.112 Uiso 1 1 calc R . .
H17C H 0.5708 0.1163 0.4238 0.112 Uiso 1 1 calc R . .
C21 C 0.4127(3) 0.6255(3) 0.2179(3) 0.0367(10) Uani 1 1 d . . .
C22 C 0.2710(3) 0.5813(3) 0.2521(3) 0.0452(12) Uani 1 1 d . . .
H22A H 0.2168 0.5511 0.2848 0.054 Uiso 1 1 calc R . .
C23 C 0.2836(3) 0.6418(3) 0.1669(3) 0.0460(12) Uani 1 1 d . . .
H23A H 0.2406 0.6613 0.1288 0.055 Uiso 1 1 calc R . .
C24 C 0.4160(4) 0.7356(3) 0.0513(3) 0.0483(12) Uani 1 1 d . . .
C25 C 0.5148(5) 0.6816(5) -0.0019(4) 0.101(3) Uani 1 1 d . . .
H25A H 0.5620 0.6599 0.0350 0.151 Uiso 1 1 calc R . .
H25B H 0.5428 0.7218 -0.0632 0.151 Uiso 1 1 calc R . .
H25C H 0.5032 0.6283 -0.0115 0.151 Uiso 1 1 calc R . .
C26 C 0.4299(6) 0.8194(4) 0.0698(4) 0.093(2) Uani 1 1 d . . .
H26A H 0.3649 0.8528 0.1032 0.139 Uiso 1 1 calc R . .
H26B H 0.4585 0.8607 0.0096 0.139 Uiso 1 1 calc R . .
H26C H 0.4752 0.7981 0.1085 0.139 Uiso 1 1 calc R . .
C27 C 0.3451(4) 0.7697(4) -0.0085(3) 0.0690(16) Uani 1 1 d . . .
H27A H 0.2815 0.8057 0.0239 0.103 Uiso 1 1 calc R . .
H27B H 0.3330 0.7165 -0.0179 0.103 Uiso 1 1 calc R . .
H27C H 0.3750 0.8087 -0.0698 0.103 Uiso 1 1 calc R . .
C31 C 0.2053(3) 0.4853(3) 0.5105(3) 0.0321(9) Uani 1 1 d . . .
C32 C 0.2712(4) 0.3670(3) 0.4405(3) 0.0440(11) Uani 1 1 d . . .
H32A H 0.3140 0.3290 0.3989 0.053 Uiso 1 1 calc R . .
C33 C 0.1881(4) 0.3481(3) 0.5114(3) 0.0452(11) Uani 1 1 d . . .
H33A H 0.1623 0.2949 0.5277 0.054 Uiso 1 1 calc R . .
C34 C 0.0599(3) 0.4177(3) 0.6469(3) 0.0454(12) Uani 1 1 d . . .
C35 C 0.0161(4) 0.3347(4) 0.6702(4) 0.0692(16) Uani 1 1 d . . .
H35A H -0.0089 0.3398 0.6191 0.104 Uiso 1 1 calc R . .
H35B H -0.0390 0.3330 0.7293 0.104 Uiso 1 1 calc R . .
H35C H 0.0681 0.2778 0.6772 0.104 Uiso 1 1 calc R . .
C36 C 0.1007(4) 0.4110(5) 0.7256(3) 0.079(2) Uani 1 1 d . . .
H36A H 0.1526 0.3540 0.7329 0.119 Uiso 1 1 calc R . .
H36B H 0.0461 0.4101 0.7850 0.119 Uiso 1 1 calc R . .
H36C H 0.1294 0.4645 0.7091 0.119 Uiso 1 1 calc R . .
C37 C -0.0223(4) 0.5069(4) 0.6331(4) 0.0678(16) Uani 1 1 d . . .
H37A H -0.0470 0.5095 0.5826 0.102 Uiso 1 1 calc R . .
H37B H 0.0057 0.5610 0.6160 0.102 Uiso 1 1 calc R . .
H37C H -0.0776 0.5066 0.6919 0.102 Uiso 1 1 calc R . .
C41 C 1.0933(3) 0.0132(3) 0.2297(3) 0.0362(10) Uani 1 1 d . . .
C42 C 1.2293(4) 0.0672(4) 0.1298(4) 0.0510(12) Uani 1 1 d . . .
H42A H 1.2713 0.1025 0.0775 0.061 Uiso 1 1 calc R . .
C43 C 1.2566(4) 0.0023(4) 0.2026(4) 0.0548(13) Uani 1 1 d . . .
H43A H 1.3214 -0.0163 0.2100 0.066 Uiso 1 1 calc R . .
C44 C 1.1766(4) -0.1155(4) 0.3513(3) 0.0519(13) Uani 1 1 d . . .
C45 C 1.2820(4) -0.1484(5) 0.3585(4) 0.081(2) Uani 1 1 d . . .
H45A H 1.3278 -0.1689 0.3020 0.122 Uiso 1 1 calc R . .
H45B H 1.2842 -0.2002 0.4145 0.122 Uiso 1 1 calc R . .
H45C H 1.3022 -0.0976 0.3639 0.122 Uiso 1 1 calc R . .
C46 C 1.1469(5) -0.1930(4) 0.3381(4) 0.0740(18) Uani 1 1 d . . .
H46A H 1.1938 -0.2113 0.2808 0.111 Uiso 1 1 calc R . .
H46B H 1.0791 -0.1712 0.3323 0.111 Uiso 1 1 calc R . .
H46C H 1.1487 -0.2463 0.3928 0.111 Uiso 1 1 calc R . .
C47 C 1.1049(4) -0.0828(4) 0.4405(3) 0.0725(17) Uani 1 1 d . . .
H47A H 1.0365 -0.0613 0.4362 0.109 Uiso 1 1 calc R . .
H47B H 1.1255 -0.0320 0.4454 0.109 Uiso 1 1 calc R . .
H47C H 1.1072 -0.1344 0.4966 0.109 Uiso 1 1 calc R . .
C51 C 1.1976(3) 0.1059(3) -0.0902(3) 0.0353(10) Uani 1 1 d . . .
C52 C 1.1935(3) 0.2343(3) -0.0568(3) 0.0421(11) Uani 1 1 d . . .
H52A H 1.1739 0.2822 -0.0258 0.051 Uiso 1 1 calc R . .
C53 C 1.2682(4) 0.2280(3) -0.1375(3) 0.0483(12) Uani 1 1 d . . .
H53A H 1.3114 0.2696 -0.1725 0.058 Uiso 1 1 calc R . .
C54 C 1.3471(4) 0.1151(4) -0.2462(4) 0.0593(15) Uani 1 1 d . . .
C55 C 1.4116(5) 0.1870(5) -0.3048(4) 0.099(3) Uani 1 1 d . . .
H55A H 1.4485 0.1914 -0.2669 0.149 Uiso 1 1 calc R . .
H55B H 1.3684 0.2475 -0.3231 0.149 Uiso 1 1 calc R . .
H55C H 1.4591 0.1680 -0.3615 0.149 Uiso 1 1 calc R . .
C56 C 1.4134(4) 0.0213(4) -0.2108(4) 0.0804(19) Uani 1 1 d . . .
H56A H 1.4487 0.0291 -0.1736 0.121 Uiso 1 1 calc R . .
H56B H 1.4622 -0.0016 -0.2650 0.121 Uiso 1 1 calc R . .
H56C H 1.3714 -0.0234 -0.1714 0.121 Uiso 1 1 calc R . .
C57 C 1.2897(5) 0.1082(4) -0.3072(4) 0.0775(19) Uani 1 1 d . . .
H57A H 1.2486 0.0624 -0.2706 0.116 Uiso 1 1 calc R . .
H57B H 1.3378 0.0893 -0.3639 0.116 Uiso 1 1 calc R . .
H57C H 1.2465 0.1687 -0.3258 0.116 Uiso 1 1 calc R . .
C61 C 0.9405(3) 0.2926(3) 0.0532(3) 0.0341(10) Uani 1 1 d . . .
C62 C 1.0074(3) 0.2599(3) 0.1693(3) 0.0396(11) Uani 1 1 d . . .
H62A H 1.0457 0.2280 0.2120 0.048 Uiso 1 1 calc R . .
C63 C 0.9457(3) 0.3445(3) 0.1669(3) 0.0406(11) Uani 1 1 d . . .
H63A H 0.9333 0.3826 0.2072 0.049 Uiso 1 1 calc R . .
C64 C 0.8268(3) 0.4547(3) 0.0693(3) 0.0414(11) Uani 1 1 d . . .
C65 C 0.8069(4) 0.5161(4) 0.1336(4) 0.0633(15) Uani 1 1 d . . .
H65A H 0.7804 0.4833 0.1994 0.095 Uiso 1 1 calc R . .
H65B H 0.7580 0.5732 0.1177 0.095 Uiso 1 1 calc R . .
H65C H 0.8695 0.5312 0.1249 0.095 Uiso 1 1 calc R . .
C66 C 0.7286(4) 0.4294(4) 0.0864(4) 0.0600(14) Uani 1 1 d . . .
H66A H 0.7039 0.3970 0.1528 0.090 Uiso 1 1 calc R . .
H66B H 0.7403 0.3891 0.0462 0.090 Uiso 1 1 calc R . .
H66C H 0.6787 0.4860 0.0712 0.090 Uiso 1 1 calc R . .
C67 C 0.8691(4) 0.5069(4) -0.0340(4) 0.0626(15) Uani 1 1 d . . .
H67A H 0.9310 0.5226 -0.0416 0.094 Uiso 1 1 calc R . .
H67B H 0.8200 0.5637 -0.0502 0.094 Uiso 1 1 calc R . .
H67C H 0.8832 0.4675 -0.0758 0.094 Uiso 1 1 calc R . .
C101 C 0.1640(14) 0.2557(10) 0.3159(15) 0.154(6) Uani 1 1 d . . .
H10A H 0.1211 0.3056 0.2856 0.185 Uiso 1 1 calc R . .
C102 C 0.2601(18) 0.2376(11) 0.2715(8) 0.166(5) Uani 1 1 d . . .
H10B H 0.2836 0.2731 0.2089 0.199 Uiso 1 1 calc R . .
C103 C 0.3251(10) 0.1728(11) 0.3096(14) 0.153(5) Uani 1 1 d . . .
H10C H 0.3938 0.1604 0.2742 0.183 Uiso 1 1 calc R . .
C104 C 0.2935(17) 0.1240(9) 0.3992(17) 0.182(7) Uani 1 1 d . . .
H10D H 0.3402 0.0794 0.4292 0.218 Uiso 1 1 calc R . .
C105 C 0.189(2) 0.1398(13) 0.4492(11) 0.209(12) Uani 1 1 d . . .
H10F H 0.1626 0.1065 0.5123 0.250 Uiso 1 1 calc R . .
C106 C 0.1271(12) 0.2093(13) 0.3969(16) 0.173(8) Uani 1 1 d . . .
H10G H 0.0565 0.2207 0.4241 0.208 Uiso 1 1 calc R . .

loop_
_atom_site_aniso_label
_atom_site_aniso_U_11
_atom_site_aniso_U_22
_atom_site_aniso_U_33
_atom_site_aniso_U_23
_atom_site_aniso_U_13
_atom_site_aniso_U_12
Tl1 0.04492(12) 0.06079(14) 0.03756(10) -0.01241(9) -0.01315(8) -0.01168(10)
Tl2 0.05764(14) 0.04036(12) 0.05117(11) -0.01014(9) -0.01704(10) -0.01605(10)
S1 0.0563(8) 0.0469(7) 0.0394(6) -0.0117(5) -0.0251(6) -0.0005(6)
S2 0.0591(9) 0.0939(12) 0.0644(8) 0.0230(8) -0.0372(7) -0.0459(9)
S3 0.0446(7) 0.0389(7) 0.0511(6) -0.0146(6) -0.0122(6) -0.0067(6)
S4 0.0388(7) 0.0510(8) 0.0453(6) -0.0075(6) -0.0086(5) -0.0090(6)
S5 0.0526(8) 0.0376(7) 0.0584(7) -0.0210(6) -0.0050(6) -0.0158(6)
S6 0.0629(8) 0.0484(8) 0.0567(7) -0.0231(6) -0.0371(7) 0.0076(7)
N11 0.0304(19) 0.039(2) 0.0297(16) -0.0077(15) -0.0104(15) -0.0065(17)
N12 0.038(2) 0.038(2) 0.0360(18) -0.0097(16) -0.0120(16) -0.0069(18)
N21 0.0302(19) 0.041(2) 0.0315(17) -0.0027(16) -0.0127(15) -0.0081(17)
N22 0.035(2) 0.041(2) 0.0326(17) -0.0030(16) -0.0128(16) -0.0056(18)
N31 0.038(2) 0.037(2) 0.0343(18) -0.0069(16) -0.0130(16) -0.0120(17)
N32 0.036(2) 0.039(2) 0.0355(18) -0.0077(17) -0.0105(16) -0.0108(18)
N41 0.035(2) 0.031(2) 0.0430(19) -0.0047(16) -0.0177(17) -0.0044(17)
N42 0.043(2) 0.039(2) 0.043(2) -0.0086(18) -0.0191(18) 0.0003(19)
N51 0.035(2) 0.0252(19) 0.0375(18) -0.0067(15) -0.0086(16) -0.0067(16)
N52 0.043(2) 0.033(2) 0.0407(19) -0.0112(17) -0.0033(17) -0.0107(18)
N61 0.034(2) 0.0293(19) 0.0370(18) -0.0100(15) -0.0124(16) -0.0050(16)
N62 0.0305(19) 0.0296(19) 0.0409(18) -0.0133(16) -0.0088(16) -0.0029(16)
B1 0.037(3) 0.035(3) 0.033(2) -0.003(2) -0.015(2) -0.009(2)
B2 0.034(3) 0.029(3) 0.037(2) -0.006(2) -0.014(2) -0.004(2)
C11 0.032(2) 0.035(2) 0.033(2) -0.0061(19) -0.0073(18) -0.010(2)
C12 0.040(3) 0.054(3) 0.032(2) -0.011(2) -0.015(2) -0.009(2)
C13 0.042(3) 0.053(3) 0.038(2) -0.017(2) -0.014(2) -0.009(2)
C14 0.044(3) 0.036(3) 0.055(3) -0.012(2) -0.014(2) 0.003(2)
C15 0.070(4) 0.052(3) 0.070(3) -0.031(3) -0.026(3) 0.018(3)
C16 0.046(3) 0.068(4) 0.068(3) -0.020(3) -0.022(3) -0.001(3)
C17 0.095(5) 0.038(3) 0.070(4) 0.007(3) -0.025(3) -0.012(3)
C21 0.036(2) 0.042(3) 0.033(2) -0.0070(19) -0.0133(19) -0.008(2)
C22 0.033(3) 0.056(3) 0.047(3) -0.002(2) -0.019(2) -0.014(2)
C23 0.035(3) 0.058(3) 0.047(3) -0.003(2) -0.025(2) -0.008(2)
C24 0.053(3) 0.050(3) 0.033(2) 0.002(2) -0.014(2) -0.012(3)
C25 0.079(5) 0.101(5) 0.046(3) 0.010(3) 0.015(3) 0.007(4)
C26 0.161(7) 0.070(4) 0.064(4) 0.018(3) -0.049(4) -0.066(5)
C27 0.083(4) 0.065(4) 0.045(3) 0.010(3) -0.027(3) -0.015(3)
C31 0.031(2) 0.035(2) 0.031(2) -0.0063(18) -0.0132(18) -0.007(2)
C32 0.046(3) 0.045(3) 0.045(2) -0.020(2) -0.009(2) -0.012(2)
C33 0.050(3) 0.042(3) 0.049(3) -0.012(2) -0.013(2) -0.018(2)
C34 0.038(3) 0.057(3) 0.037(2) -0.004(2) -0.009(2) -0.016(2)
C35 0.060(4) 0.076(4) 0.063(3) -0.009(3) 0.001(3) -0.037(3)
C36 0.067(4) 0.140(6) 0.033(3) -0.003(3) -0.015(3) -0.047(4)
C37 0.033(3) 0.080(4) 0.077(4) -0.024(3) 0.000(3) -0.012(3)
C41 0.039(3) 0.030(2) 0.041(2) -0.015(2) -0.014(2) 0.000(2)
C42 0.034(3) 0.053(3) 0.058(3) -0.004(3) -0.013(2) -0.012(2)
C43 0.038(3) 0.060(3) 0.065(3) -0.014(3) -0.026(3) 0.000(3)
C44 0.061(3) 0.052(3) 0.039(2) -0.007(2) -0.025(2) 0.001(3)
C45 0.071(4) 0.090(5) 0.062(3) 0.003(3) -0.037(3) 0.007(4)
C46 0.114(5) 0.036(3) 0.071(4) 0.007(3) -0.052(4) -0.010(3)
C47 0.079(4) 0.093(5) 0.045(3) -0.020(3) -0.022(3) -0.011(4)
C51 0.036(2) 0.029(2) 0.040(2) -0.0069(19) -0.014(2) -0.004(2)
C52 0.048(3) 0.031(2) 0.049(3) -0.010(2) -0.012(2) -0.013(2)
C53 0.054(3) 0.035(3) 0.051(3) -0.008(2) -0.006(2) -0.019(2)
C54 0.060(3) 0.049(3) 0.052(3) -0.016(3) 0.010(3) -0.019(3)
C55 0.111(6) 0.080(5) 0.075(4) -0.029(4) 0.041(4) -0.051(4)
C56 0.051(4) 0.066(4) 0.097(5) -0.032(4) 0.003(3) 0.004(3)
C57 0.109(5) 0.063(4) 0.051(3) -0.019(3) -0.017(3) -0.009(4)
C61 0.034(2) 0.029(2) 0.038(2) -0.0086(19) -0.0124(19) -0.003(2)
C62 0.044(3) 0.042(3) 0.040(2) -0.013(2) -0.019(2) -0.008(2)
C63 0.044(3) 0.041(3) 0.041(2) -0.017(2) -0.012(2) -0.010(2)
C64 0.033(2) 0.030(2) 0.057(3) -0.015(2) -0.012(2) 0.000(2)
C65 0.061(4) 0.043(3) 0.083(4) -0.030(3) -0.020(3) 0.004(3)
C66 0.037(3) 0.047(3) 0.099(4) -0.024(3) -0.024(3) -0.002(2)
C67 0.064(4) 0.041(3) 0.063(3) 0.004(3) -0.019(3) -0.006(3)
C101 0.138(11) 0.175(14) 0.222(17) -0.120(15) -0.099(11) 0.000(11)
C102 0.232(18) 0.135(12) 0.126(9) -0.061(8) -0.041(12) -0.019(12)
C103 0.122(9) 0.100(9) 0.223(17) -0.075(10) -0.021(10) -0.010(8)
C104 0.27(2) 0.073(7) 0.222(18) -0.004(10) -0.126(16) -0.034(11)
C105 0.40(3) 0.144(14) 0.118(10) -0.033(9) -0.022(15) -0.18(2)
C106 0.161(13) 0.200(18) 0.187(16) -0.102(13) 0.033(12) -0.123(14)

loop_
_atom_type_symbol
_atom_type_description
_atom_type_scat_dispersion_real
_atom_type_scat_dispersion_imag
_atom_type_scat_source
C C 0.0033 0.0016 'International Tables Vol C Tables 4.2.6.8 and 6.1.1.4'
H H 0.0000 0.0000 'International Tables Vol C Tables 4.2.6.8 and 6.1.1.4'
B B 0.0013 0.0007 'International Tables Vol C Tables 4.2.6.8 and 6.1.1.4'
N N 0.0061 0.0033 'International Tables Vol C Tables 4.2.6.8 and 6.1.1.4'
S S 0.1246 0.1234 'International Tables Vol C Tables 4.2.6.8 and 6.1.1.4'
Tl Tl -2.8358 9.6688 'International Tables Vol C Tables 4.2.6.8 and 6.1.1.4'

loop_
_geom_angle_atom_site_label_1
_geom_angle_atom_site_label_2
_geom_angle_atom_site_label_3
_geom_angle
_geom_angle_site_symmetry_1
_geom_angle_site_symmetry_3
_geom_angle_publ_flag
S1 Tl1 H1 58.3(6) . . ?
S1 Tl1 S3 88.07(3) . 2_666 ?
H1 Tl1 S3 144.5(5) . 2_666 ?
S1 Tl1 S1 98.68(3) . 2_666 ?
H1 Tl1 S1 64.9(6) . 2_666 ?
S3 Tl1 S1 114.93(3) 2_666 2_666 ?
H2 Tl2 S5 74.6(7) . 2_755 ?
H2 Tl2 S4 61.0(7) . . ?
S5 Tl2 S4 89.70(3) 2_755 . ?
C11 S1 Tl1 92.31(15) . . ?
C11 S1 Tl1 119.12(15) . 2_666 ?
Tl1 S1 Tl1 81.32(3) . 2_666 ?
C31 S3 Tl1 82.46(14) . 2_666 ?
C41 S4 Tl2 82.51(14) . . ?
C51 S5 Tl2 95.35(15) . 2_755 ?
C11 N11 C12 108.2(3) . . ?
C11 N11 B1 126.8(3) . . ?
C12 N11 B1 124.7(3) . . ?
C11 N12 C13 107.8(3) . . ?
C11 N12 C14 127.6(3) . . ?
C13 N12 C14 124.6(4) . . ?
C21 N21 C22 108.3(3) . . ?
C21 N21 B1 124.4(3) . . ?
C22 N21 B1 126.7(4) . . ?
C21 N22 C23 108.1(3) . . ?
C21 N22 C24 126.8(4) . . ?
C23 N22 C24 124.9(3) . . ?
C31 N31 C32 107.9(4) . . ?
C31 N31 B1 126.7(4) . . ?
C32 N31 B1 125.1(4) . . ?
C31 N32 C33 108.1(3) . . ?
C31 N32 C34 127.9(4) . . ?
C33 N32 C34 123.6(4) . . ?
C41 N41 C42 108.4(4) . . ?
C41 N41 B2 125.9(4) . . ?
C42 N41 B2 125.5(4) . . ?
C41 N42 C43 107.8(4) . . ?
C41 N42 C44 127.4(4) . . ?
C43 N42 C44 124.5(4) . . ?
C51 N51 C52 107.9(3) . . ?
C51 N51 B2 127.2(4) . . ?
C52 N51 B2 124.5(3) . . ?
C51 N52 C53 108.4(4) . . ?
C51 N52 C54 127.5(4) . . ?
C53 N52 C54 123.9(4) . . ?
C61 N61 C62 108.0(3) . . ?
C61 N61 B2 124.7(3) . . ?
C62 N61 B2 127.3(3) . . ?
C61 N62 C63 107.9(3) . . ?
C61 N62 C64 126.7(3) . . ?
C63 N62 C64 125.4(3) . . ?
H1 B1 N21 112.7(15) . . ?
H1 B1 N11 111.2(15) . . ?
N21 B1 N11 106.0(3) . . ?
H1 B1 N31 110.8(15) . . ?
N21 B1 N31 109.8(3) . . ?
N11 B1 N31 105.9(3) . . ?
H2 B2 N61 115.1(17) . . ?
H2 B2 N51 110.1(17) . . ?
N61 B2 N51 107.2(3) . . ?
H2 B2 N41 108.6(17) . . ?
N61 B2 N41 109.9(3) . . ?
N51 B2 N41 105.5(3) . . ?
N11 C11 N12 107.6(3) . . ?
N11 C11 S1 125.6(3) . . ?
N12 C11 S1 126.7(3) . . ?
C13 C12 N11 108.4(4) . . ?
C12 C13 N12 107.9(4) . . ?
N12 C14 C16 110.1(4) . . ?
N12 C14 C17 108.8(4) . . ?
C16 C14 C17 111.5(5) . . ?
N12 C14 C15 107.9(4) . . ?
C16 C14 C15 109.0(4) . . ?
C17 C14 C15 109.4(4) . . ?
N21 C21 N22 107.2(4) . . ?
N21 C21 S2 125.1(3) . . ?
N22 C21 S2 127.7(3) . . ?
C23 C22 N21 108.5(4) . . ?
C22 C23 N22 108.0(4) . . ?
N22 C24 C27 109.0(4) . . ?
N22 C24 C25 108.9(4) . . ?
C27 C24 C25 108.2(4) . . ?
N22 C24 C26 109.9(4) . . ?
C27 C24 C26 108.9(5) . . ?
C25 C24 C26 111.8(5) . . ?
N31 C31 N32 107.1(3) . . ?
N31 C31 S3 124.2(3) . . ?
N32 C31 S3 128.7(3) . . ?
C33 C32 N31 108.4(4) . . ?
C32 C33 N32 108.4(4) . . ?
N32 C34 C35 109.9(4) . . ?
N32 C34 C36 107.4(4) . . ?
C35 C34 C36 110.5(4) . . ?
N32 C34 C37 109.2(4) . . ?
C35 C34 C37 108.7(4) . . ?
C36 C34 C37 111.1(5) . . ?
N41 C41 N42 107.1(4) . . ?
N41 C41 S4 124.3(3) . . ?
N42 C41 S4 128.7(3) . . ?
C43 C42 N41 108.1(4) . . ?
C42 C43 N42 108.6(4) . . ?
C45 C44 C46 109.6(5) . . ?
C45 C44 N42 108.9(4) . . ?
C46 C44 N42 108.6(4) . . ?
C45 C44 C47 109.1(4) . . ?
C46 C44 C47 112.1(5) . . ?
N42 C44 C47 108.4(4) . . ?
N51 C51 N52 107.5(4) . . ?
N51 C51 S5 125.3(3) . . ?
N52 C51 S5 127.2(3) . . ?
C53 C52 N51 108.8(4) . . ?
C52 C53 N52 107.3(4) . . ?
N52 C54 C55 108.4(4) . . ?
N52 C54 C56 108.4(4) . . ?
C55 C54 C56 110.0(5) . . ?
N52 C54 C57 108.6(4) . . ?
C55 C54 C57 109.0(5) . . ?
C56 C54 C57 112.4(5) . . ?
N61 C61 N62 107.5(3) . . ?
N61 C61 S6 124.3(3) . . ?
N62 C61 S6 128.2(3) . . ?
C63 C62 N61 108.6(4) . . ?
C62 C63 N62 108.0(4) . . ?
C65 C64 N62 108.8(4) . . ?
C65 C64 C66 108.5(4) . . ?
N62 C64 C66 109.0(4) . . ?
C65 C64 C67 108.9(4) . . ?
N62 C64 C67 109.6(4) . . ?
C66 C64 C67 112.1(4) . . ?
C106 C101 C102 122.1(17) . . ?
C103 C102 C101 123.0(15) . . ?
C102 C103 C104 119.3(14) . . ?
C103 C104 C105 119.4(16) . . ?
C106 C105 C104 114.7(16) . . ?
C101 C106 C105 121.3(18) . . ?

loop_
_geom_bond_atom_site_label_1
_geom_bond_atom_site_label_2
_geom_bond_distance
_geom_bond_site_symmetry_2
_geom_bond_publ_flag
Tl1 S1 2.9921(14) . ?
Tl1 H1 3.10(3) . ?
Tl1 S3 3.1109(12) 2_666 ?
Tl1 S1 3.1242(12) 2_666 ?
Tl2 H2 2.74(3) . ?
Tl2 S5 2.9968(14) 2_755 ?
Tl2 S4 3.1285(13) . ?
S1 C11 1.713(4) . ?
S1 Tl1 3.1242(12) 2_666 ?
S2 C21 1.697(4) . ?
S3 C31 1.700(4) . ?
S3 Tl1 3.1109(12) 2_666 ?
S4 C41 1.706(5) . ?
S5 C51 1.717(4) . ?
S5 Tl2 2.9968(14) 2_755 ?
S6 C61 1.699(4) . ?
N11 C11 1.356(5) . ?
N11 C12 1.376(5) . ?
N11 B1 1.563(6) . ?
N12 C11 1.370(5) . ?
N12 C13 1.380(5) . ?
N12 C14 1.507(6) . ?
N21 C21 1.352(5) . ?
N21 C22 1.384(5) . ?
N21 B1 1.558(5) . ?
N22 C21 1.375(5) . ?
N22 C23 1.380(5) . ?
N22 C24 1.508(5) . ?
N31 C31 1.372(5) . ?
N31 C32 1.387(5) . ?
N31 B1 1.568(6) . ?
N32 C31 1.377(5) . ?
N32 C33 1.379(5) . ?
N32 C34 1.501(5) . ?
N41 C41 1.364(5) . ?
N41 C42 1.381(5) . ?
N41 B2 1.572(6) . ?
N42 C41 1.374(5) . ?
N42 C43 1.383(6) . ?
N42 C44 1.514(6) . ?
N51 C51 1.352(5) . ?
N51 C52 1.387(5) . ?
N51 B2 1.563(6) . ?
N52 C51 1.365(5) . ?
N52 C53 1.387(6) . ?
N52 C54 1.519(6) . ?
N61 C61 1.360(5) . ?
N61 C62 1.381(5) . ?
N61 B2 1.546(6) . ?
N62 C61 1.371(5) . ?
N62 C63 1.383(5) . ?
N62 C64 1.509(5) . ?
B1 H1 1.17(3) . ?
B2 H2 1.12(3) . ?
C12 C13 1.341(6) . ?
C14 C16 1.517(7) . ?
C14 C17 1.518(7) . ?
C14 C15 1.529(6) . ?
C22 C23 1.330(6) . ?
C24 C27 1.509(7) . ?
C24 C25 1.510(7) . ?
C24 C26 1.521(7) . ?
C32 C33 1.337(6) . ?
C34 C35 1.504(7) . ?
C34 C36 1.522(6) . ?
C34 C37 1.530(7) . ?
C42 C43 1.333(6) . ?
C44 C45 1.498(7) . ?
C44 C46 1.509(7) . ?
C44 C47 1.532(6) . ?
C52 C53 1.331(6) . ?
C54 C55 1.526(7) . ?
C54 C56 1.525(7) . ?
C54 C57 1.539(8) . ?
C62 C63 1.336(6) . ?
C64 C65 1.508(6) . ?
C64 C66 1.518(6) . ?
C64 C67 1.527(6) . ?
C101 C106 1.238(17) . ?
C101 C102 1.297(15) . ?
C102 C103 1.296(16) . ?
C103 C104 1.330(17) . ?
C104 C105 1.42(2) . ?
C105 C106 1.41(2) . ?
